data_2201825
loop_
_publ_author_name
'Fl\"orke, Ulrich'
'Suwarso, Wahyudi Priyono'
'Gani, Ratna Layla'
'Krohn, Karsten'
'Wang, Xi'

_publ_section_title
;
 Dasypogalactone--methanol--water (1/2/1)
;
_journal_issue 5
_journal_name_full 'Acta Crystallographica Section E'
_journal_page_first o638
_journal_page_last o640
_journal_paper_doi 10.1107/S1600536803008055
_journal_volume 59
_journal_year 2003
_chemical_formula_iupac 'C30 H54 O9, 2C H4 O, H2 O'
_chemical_formula_moiety 'C30 H54 O9, 2C H4 O, H2 O'
_chemical_formula_sum 'C32 H64 O12'
_chemical_formula_weight 640.83
_chemical_name_systematic
;
4,12,20-trihydroxy-3,5,8,11,13,16,19,21,24-nonamethyl-1,9,17-
trioxacyclotetracosane-2,10,18-trione--methanol--water (1/2/1)
;
_space_group_IT_number 19
_symmetry_cell_setting orthorhombic
_symmetry_space_group_name_Hall 'P 2ac 2ab'
_symmetry_space_group_name_H-M 'P 21 21 21'
_atom_sites_solution_hydrogens mixed
_atom_sites_solution_primary direct
_atom_sites_solution_secondary difmap
_audit_creation_method SHELXL-97
_cell_angle_alpha 90.00
_cell_angle_beta 90.00
_cell_angle_gamma 90.00
_cell_formula_units_Z 4
_cell_length_a 8.8977(14)
_cell_length_b 19.524(3)
_cell_length_c 21.445(3)
_cell_measurement_reflns_used 713
_cell_measurement_temperature 153(2)
_cell_measurement_theta_max 12.68
_cell_measurement_theta_min 2.48
_cell_volume 3725.4(10)
_computing_cell_refinement SMART
_computing_data_collection 'SMART (Bruker, 2002)'
_computing_data_reduction 'SAINT (Bruker, 2002)'
_computing_molecular_graphics SHELXTL
_computing_publication_material SHELXTL
_computing_structure_refinement SHELXTL
_computing_structure_solution 'SHELXTL (Bruker, 2002)'
_diffrn_ambient_temperature 153(2)
_diffrn_measured_fraction_theta_full 0.997
_diffrn_measured_fraction_theta_max 0.997
_diffrn_measurement_device_type 'Bruker SMART CCD area-detector'
_diffrn_measurement_method '\p and \w'
_diffrn_radiation_monochromator graphite
_diffrn_radiation_source 'sealed tube'
_diffrn_radiation_type MoK\a
_diffrn_radiation_wavelength 0.71073
_diffrn_reflns_av_R_equivalents 0.1079
_diffrn_reflns_av_sigmaI/netI 0.3398
_diffrn_reflns_limit_h_max 8
_diffrn_reflns_limit_h_min -11
_diffrn_reflns_limit_k_max 24
_diffrn_reflns_limit_k_min -24
_diffrn_reflns_limit_l_max 26
_diffrn_reflns_limit_l_min -27
_diffrn_reflns_number 22975
_diffrn_reflns_theta_full 27.11
_diffrn_reflns_theta_max 27.11
_diffrn_reflns_theta_min 1.41
_diffrn_standards_decay_% <1
_diffrn_standards_number 749
_exptl_absorpt_coefficient_mu 0.086
_exptl_absorpt_correction_T_max 0.953
_exptl_absorpt_correction_T_min 0.906
_exptl_absorpt_correction_type multi-scan
_exptl_absorpt_process_details '(SADABS; Bruker, 2002)'
_exptl_crystal_colour colourless
_exptl_crystal_density_diffrn 1.143
_exptl_crystal_density_method 'not measured'
_exptl_crystal_description block
_exptl_crystal_F_000 1408
_exptl_crystal_size_max 0.32
_exptl_crystal_size_mid 0.25
_exptl_crystal_size_min 0.15
_refine_diff_density_max 0.172
_refine_diff_density_min -0.169
_refine_ls_abs_structure_details ' '
_refine_ls_extinction_method none
_refine_ls_goodness_of_fit_ref 0.863
_refine_ls_hydrogen_treatment constr
_refine_ls_matrix_type full
_refine_ls_number_parameters 413
_refine_ls_number_reflns 4594
_refine_ls_number_restraints 0
_refine_ls_restrained_S_all 0.863
_refine_ls_R_factor_all 0.2175
_refine_ls_R_factor_gt 0.0504
_refine_ls_shift/su_max <0.001
_refine_ls_shift/su_mean 0.000
_refine_ls_structure_factor_coef Fsqd
_refine_ls_weighting_details 'calc w = 1/[\s^2^(Fo^2^)+(0.0003P)^2^] where P = (Fo^2^+2Fc^2^)/3'
_refine_ls_weighting_scheme calc
_refine_ls_wR_factor_gt 0.0646
_refine_ls_wR_factor_ref 0.0846
_reflns_number_gt 1359
_reflns_number_total 4594
_reflns_threshold_expression I>2\s(I)
_cod_data_source_file bt6265.cif
_cod_data_source_block I
_cod_depositor_comments
;
 Marking attached hydrogen atoms.

 Antanas Vaitkus,
 2017-03-21

The following automatic conversions were performed:
'_symmetry_cell_setting' value 'Orthorhombic' changed to 'orthorhombic'
according to '/home/saulius/struct/CIF-dictionaries/cif_core.dic'
dictionary named 'cif_core.dic' version 2.4.1 from 2010-06-29.

Automatic conversion script
Id: cif_fix_enum 1527 2010-12-29 10:47:43Z saulius 

The following automatic conversions were performed:

'_symmetry_cell_setting' value 'Orthorhombic' changed to
'orthorhombic' according to
/home/saulius/struct/CIF-dictionaries/cif_core.dic dictionary named
'cif_core.dic' version 2.4.1 from 2010-06-29.

Automatic conversion script
Id: cif_fix_values 1715 2011-07-08 13:25:40Z adriana 

The following automatic conversions were performed:

'_atom_sites_solution_hydrogens' value 'geom and difmap' was changed
to 'mixed'.

Automatic conversion script
Id: cif_fix_values 6452 2018-10-05 10:23:21Z andrius 
;
_cod_original_cell_volume 3725.5(10)
_cod_database_code 2201825
_cod_database_fobs_code 2201825

loop_
_symmetry_equiv_pos_as_xyz
'x, y, z'
'-x+1/2, -y, z+1/2'
'-x, y+1/2, -z+1/2'
'x+1/2, -y+1/2, -z'

loop_
_atom_site_label
_atom_site_fract_x
_atom_site_fract_y
_atom_site_fract_z
_atom_site_U_iso_or_equiv
_atom_site_adp_type
_atom_site_calc_flag
_atom_site_refinement_flags
_atom_site_occupancy
_atom_site_disorder_assembly
_atom_site_disorder_group
_atom_site_type_symbol
_atom_site_attached_hydrogens
O1 -0.0931(4) 1.0277(2) -0.26806(18) 0.0401(12) Uani d . 1 . . O 0
O2 -0.2940(5) 0.9607(2) -0.2519(2) 0.0675(17) Uani d . 1 . . O 0
O3 -0.0506(4) 0.9515(2) -0.13037(18) 0.0447(12) Uani d . 1 . . O 0
H3 -0.1309 0.9627 -0.1124 0.067 Uiso calc R 1 . . H 0
O4 0.1150(4) 0.7852(2) 0.04383(19) 0.0411(12) Uani d . 1 . . O 0
O5 -0.0325(5) 0.7908(2) 0.12820(19) 0.0540(14) Uani d . 1 . . O 0
O6 0.0238(5) 0.9389(2) 0.05163(18) 0.0475(12) Uani d . 1 . . O 0
H6 0.0768 0.9658 0.0304 0.071 Uiso calc R 1 . . H 0
O7 0.0170(4) 1.20544(19) 0.08711(17) 0.0359(12) Uani d . 1 . . O 0
O8 -0.2215(5) 1.1860(2) 0.05796(18) 0.0504(14) Uani d . 1 . . O 0
O9 -0.0623(5) 1.1075(2) -0.04613(15) 0.0453(12) Uani d . 1 . . O 0
H9 0.0033 1.0925 -0.0708 0.068 Uiso calc R 1 . . H 0
C1 -0.1602(8) 0.9694(4) -0.2521(3) 0.044(2) Uani d . 1 . . C 0
C2 -0.0505(7) 0.9135(3) -0.2364(2) 0.0375(18) Uani d . 1 . . C 0
H2A 0.0535 0.9324 -0.2396 0.045 Uiso calc R 1 . . H 0
C3 -0.0650(7) 0.8536(3) -0.2819(2) 0.057(2) Uani d . 1 . . C 0
H3A -0.1627 0.8313 -0.2761 0.086 Uiso calc R 1 . . H 0
H3B 0.0155 0.8205 -0.2740 0.086 Uiso calc R 1 . . H 0
H3C -0.0570 0.8707 -0.3248 0.086 Uiso calc R 1 . . H 0
C4 -0.0770(7) 0.8909(3) -0.1691(2) 0.0383(18) Uani d . 1 . . C 0
H4A -0.1848 0.8771 -0.1646 0.046 Uiso calc R 1 . . H 0
C5 0.0213(7) 0.8318(3) -0.1466(3) 0.0374(18) Uani d . 1 . . C 0
H5A -0.0048 0.7903 -0.1717 0.045 Uiso calc R 1 . . H 0
C6 0.1873(7) 0.8451(3) -0.1543(3) 0.060(2) Uani d . 1 . . C 0
H6A 0.2154 0.8861 -0.1307 0.089 Uiso calc R 1 . . H 0
H6B 0.2101 0.8522 -0.1986 0.089 Uiso calc R 1 . . H 0
H6C 0.2442 0.8057 -0.1387 0.089 Uiso calc R 1 . . H 0
C7 -0.0119(7) 0.8163(3) -0.0787(2) 0.047(2) Uani d . 1 . . C 0
H7A 0.0387 0.8514 -0.0528 0.056 Uiso calc R 1 . . H 0
H7B -0.1214 0.8213 -0.0720 0.056 Uiso calc R 1 . . H 0
C8 0.0347(7) 0.7469(3) -0.0553(3) 0.0459(19) Uani d . 1 . . C 0
H8A 0.1425 0.7399 -0.0647 0.055 Uiso calc R 1 . . H 0
H8B -0.0229 0.7114 -0.0780 0.055 Uiso calc R 1 . . H 0
C9 0.0102(7) 0.7377(3) 0.0136(3) 0.045(2) Uani d . 1 . . C 0
H9A -0.0953 0.7507 0.0244 0.054 Uiso calc R 1 . . H 0
C10 0.0412(7) 0.6651(3) 0.0362(2) 0.058(2) Uani d . 1 . . C 0
H10A 0.1403 0.6504 0.0214 0.086 Uiso calc R 1 . . H 0
H10B -0.0359 0.6341 0.0199 0.086 Uiso calc R 1 . . H 0
H10C 0.0393 0.6641 0.0819 0.086 Uiso calc R 1 . . H 0
C11 0.0740(8) 0.8112(4) 0.0988(3) 0.041(2) Uani d . 1 . . C 0
C12 0.1748(7) 0.8686(3) 0.1191(3) 0.0336(17) Uani d . 1 . . C 0
H12A 0.2632 0.8715 0.0905 0.040 Uiso calc R 1 . . H 0
C13 0.2289(7) 0.8572(3) 0.1855(2) 0.052(2) Uani d . 1 . . C 0
H13A 0.1426 0.8575 0.2139 0.078 Uiso calc R 1 . . H 0
H13B 0.2987 0.8938 0.1972 0.078 Uiso calc R 1 . . H 0
H13C 0.2802 0.8129 0.1882 0.078 Uiso calc R 1 . . H 0
C14 0.0838(7) 0.9346(3) 0.1150(2) 0.0375(18) Uani d . 1 . . C 0
H14A -0.0047 0.9285 0.1432 0.045 Uiso calc R 1 . . H 0
C15 0.1576(7) 1.0013(3) 0.1339(2) 0.0317(17) Uani d . 1 . . C 0
H15A 0.1787 0.9978 0.1796 0.038 Uiso calc R 1 . . H 0
C16 0.3102(7) 1.0128(3) 0.1015(2) 0.053(2) Uani d . 1 . . C 0
H16A 0.2953 1.0152 0.0563 0.079 Uiso calc R 1 . . H 0
H16B 0.3779 0.9747 0.1114 0.079 Uiso calc R 1 . . H 0
H16C 0.3545 1.0558 0.1162 0.079 Uiso calc R 1 . . H 0
C17 0.0538(6) 1.0610(3) 0.1256(3) 0.0393(17) Uani d . 1 . . C 0
H17A -0.0496 1.0454 0.1349 0.047 Uiso calc R 1 . . H 0
H17B 0.0561 1.0745 0.0811 0.047 Uiso calc R 1 . . H 0
C18 0.0857(7) 1.1245(3) 0.1648(2) 0.0384(18) Uani d . 1 . . C 0
H18A 0.0747 1.1124 0.2094 0.046 Uiso calc R 1 . . H 0
H18B 0.1914 1.1385 0.1580 0.046 Uiso calc R 1 . . H 0
C19 -0.0144(7) 1.1841(3) 0.1508(2) 0.0428(19) Uani d . 1 . . C 0
H19 -0.1218 1.1694 0.1541 0.051 Uiso calc R 1 . . H 0
C20 0.0123(7) 1.2439(3) 0.1937(2) 0.054(2) Uani d . 1 . . C 0
H20A 0.1147 1.2611 0.1877 0.081 Uiso calc R 1 . . H 0
H20B -0.0004 1.2291 0.2371 0.081 Uiso calc R 1 . . H 0
H20C -0.0600 1.2803 0.1843 0.081 Uiso calc R 1 . . H 0
C21 -0.0912(8) 1.2026(3) 0.0463(3) 0.0319(17) Uani d . 1 . . C 0
C22 -0.0426(7) 1.2242(3) -0.0182(2) 0.0343(17) Uani d . 1 . . C 0
H22A 0.0694 1.2207 -0.0205 0.041 Uiso calc R 1 . . H 0
C23 -0.0862(7) 1.2989(3) -0.0300(2) 0.0463(19) Uani d . 1 . . C 0
H23A -0.1959 1.3028 -0.0321 0.069 Uiso calc R 1 . . H 0
H23B -0.0425 1.3142 -0.0696 0.069 Uiso calc R 1 . . H 0
H23C -0.0482 1.3276 0.0040 0.069 Uiso calc R 1 . . H 0
C24 -0.1093(7) 1.1750(3) -0.0659(2) 0.0310(17) Uani d . 1 . . C 0
H24A -0.2212 1.1773 -0.0623 0.037 Uiso calc R 1 . . H 0
C25 -0.0681(6) 1.1876(3) -0.1342(3) 0.0367(17) Uani d . 1 . . C 0
H25A -0.1100 1.2331 -0.1467 0.044 Uiso calc R 1 . . H 0
C26 0.1029(6) 1.1896(3) -0.1438(2) 0.049(2) Uani d . 1 . . C 0
H26A 0.1476 1.1473 -0.1276 0.074 Uiso calc R 1 . . H 0
H26B 0.1450 1.2290 -0.1215 0.074 Uiso calc R 1 . . H 0
H26C 0.1251 1.1937 -0.1884 0.074 Uiso calc R 1 . . H 0
C27 -0.1407(7) 1.1323(3) -0.1756(2) 0.0419(19) Uani d . 1 . . C 0
H27A -0.0910 1.0880 -0.1668 0.050 Uiso calc R 1 . . H 0
H27B -0.2476 1.1277 -0.1634 0.050 Uiso calc R 1 . . H 0
C28 -0.1336(7) 1.1454(3) -0.2464(2) 0.0358(18) Uani d . 1 . . C 0
H28A -0.1949 1.1862 -0.2566 0.043 Uiso calc R 1 . . H 0
H28B -0.0284 1.1552 -0.2585 0.043 Uiso calc R 1 . . H 0
C29 -0.1896(7) 1.0856(3) -0.2827(3) 0.0373(18) Uani d . 1 . . C 0
H29 -0.2958 1.0752 -0.2710 0.045 Uiso calc R 1 . . H 0
C30 -0.1781(6) 1.0975(3) -0.3525(2) 0.048(2) Uani d . 1 . . C 0
H30A -0.0737 1.1079 -0.3636 0.072 Uiso calc R 1 . . H 0
H30B -0.2425 1.1361 -0.3643 0.072 Uiso calc R 1 . . H 0
H30C -0.2108 1.0563 -0.3747 0.072 Uiso calc R 1 . . H 0
C100 -0.3127(8) 1.0062(3) 0.0032(2) 0.090(3) Uani d . 1 . . C 0
H10D -0.2249 0.9848 0.0227 0.135 Uiso calc R 1 . . H 0
H10E -0.4023 0.9786 0.0118 0.135 Uiso calc R 1 . . H 0
H10F -0.3265 1.0523 0.0202 0.135 Uiso calc R 1 . . H 0
O100 -0.2907(6) 1.0102(3) -0.06082(19) 0.0747(17) Uani d . 1 . . O 0
H100 -0.2108 1.0318 -0.0682 0.112 Uiso calc R 1 . . H 0
C200 -0.5930(10) 1.0304(4) -0.1713(3) 0.118(4) Uani d . 1 . . C 0
H20D -0.6963 1.0144 -0.1776 0.177 Uiso calc R 1 . . H 0
H20E -0.5231 0.9991 -0.1921 0.177 Uiso calc R 1 . . H 0
H20F -0.5820 1.0764 -0.1889 0.177 Uiso calc R 1 . . H 0
O200 -0.5616(7) 1.0322(4) -0.1082(2) 0.123(2) Uani d . 1 . . O 0
H200 -0.6361 1.0176 -0.0882 0.185 Uiso calc R 1 . . H 0
O300 -0.8376(4) 1.0096(2) -0.05529(16) 0.0532(13) Uani d . 1 . . O 2

loop_
_atom_site_aniso_label
_atom_site_aniso_U_11
_atom_site_aniso_U_22
_atom_site_aniso_U_33
_atom_site_aniso_U_12
_atom_site_aniso_U_13
_atom_site_aniso_U_23
O1 0.032(3) 0.041(3) 0.047(3) 0.001(3) 0.001(3) 0.003(2)
O2 0.035(3) 0.072(4) 0.095(4) -0.002(3) -0.016(3) 0.022(3)
O3 0.043(3) 0.051(3) 0.040(3) 0.015(3) 0.006(3) -0.009(2)
O4 0.030(3) 0.044(3) 0.049(3) -0.003(2) -0.003(3) 0.000(3)
O5 0.050(3) 0.048(3) 0.064(3) -0.014(3) 0.022(3) 0.006(3)
O6 0.047(3) 0.032(3) 0.063(3) -0.003(2) 0.004(3) 0.003(2)
O7 0.032(3) 0.047(3) 0.029(2) -0.010(3) -0.009(2) 0.002(2)
O8 0.041(3) 0.075(4) 0.035(3) -0.001(3) -0.001(3) -0.006(3)
O9 0.049(3) 0.058(3) 0.030(3) 0.012(3) 0.006(3) -0.002(2)
C1 0.034(5) 0.055(6) 0.043(5) 0.006(5) -0.002(5) -0.014(4)
C2 0.037(5) 0.037(4) 0.039(4) -0.002(4) -0.001(4) -0.012(3)
C3 0.075(6) 0.041(5) 0.055(4) -0.011(4) -0.006(5) -0.010(4)
C4 0.036(5) 0.046(5) 0.034(4) 0.001(4) -0.010(4) -0.013(4)
C5 0.038(5) 0.034(4) 0.041(4) 0.001(4) 0.008(4) -0.004(4)
C6 0.048(5) 0.061(6) 0.070(5) -0.001(4) 0.003(5) 0.010(4)
C7 0.038(5) 0.045(5) 0.058(5) 0.013(4) 0.002(4) -0.007(4)
C8 0.047(5) 0.036(5) 0.055(5) 0.013(4) -0.009(4) 0.000(4)
C9 0.032(5) 0.030(5) 0.073(5) -0.012(4) -0.019(4) 0.008(4)
C10 0.046(5) 0.049(5) 0.078(5) -0.001(4) -0.017(5) 0.001(4)
C11 0.049(6) 0.039(5) 0.036(5) 0.013(5) -0.011(4) 0.004(4)
C12 0.025(4) 0.041(5) 0.036(4) 0.004(4) 0.004(4) -0.002(4)
C13 0.058(6) 0.051(5) 0.046(4) 0.013(4) -0.006(4) 0.011(4)
C14 0.040(5) 0.051(5) 0.022(4) 0.004(4) -0.004(4) 0.006(4)
C15 0.038(5) 0.033(4) 0.023(3) -0.005(4) -0.005(4) -0.001(4)
C16 0.049(5) 0.049(5) 0.060(5) 0.002(4) 0.000(4) 0.001(4)
C17 0.032(4) 0.041(4) 0.045(4) 0.004(4) 0.002(4) 0.009(4)
C18 0.038(5) 0.050(5) 0.026(4) -0.007(4) -0.005(4) -0.011(4)
C19 0.040(5) 0.052(5) 0.036(4) 0.014(4) -0.005(4) 0.000(4)
C20 0.061(5) 0.048(5) 0.054(5) 0.003(4) -0.003(4) -0.016(4)
C21 0.041(5) 0.016(4) 0.039(5) -0.002(4) 0.002(4) -0.008(4)
C22 0.026(4) 0.036(4) 0.041(4) 0.003(4) 0.005(4) 0.003(4)
C23 0.051(5) 0.036(4) 0.052(4) 0.001(4) -0.001(4) -0.002(4)
C24 0.034(4) 0.021(4) 0.037(4) 0.008(4) -0.001(4) 0.002(3)
C25 0.033(5) 0.037(5) 0.040(4) 0.000(4) 0.012(4) 0.006(4)
C26 0.051(5) 0.060(5) 0.035(4) 0.003(4) 0.007(4) 0.000(4)
C27 0.039(5) 0.042(5) 0.045(4) -0.003(4) 0.000(4) -0.002(4)
C28 0.030(4) 0.041(5) 0.036(4) 0.005(4) -0.002(4) 0.003(4)
C29 0.036(5) 0.034(5) 0.043(4) 0.010(4) -0.002(4) -0.002(4)
C30 0.030(4) 0.070(6) 0.044(4) 0.008(4) 0.000(4) -0.004(4)
C100 0.140(9) 0.077(6) 0.053(5) -0.035(7) 0.013(6) 0.015(5)
O100 0.094(5) 0.064(4) 0.066(3) -0.019(4) 0.042(3) 0.001(3)
C200 0.116(9) 0.155(9) 0.083(6) 0.021(8) 0.010(7) -0.007(7)
O200 0.085(5) 0.215(7) 0.070(4) -0.023(5) -0.011(4) 0.003(5)
O300 0.042(3) 0.068(3) 0.050(3) 0.006(3) -0.005(3) 0.001(3)

loop_
_atom_type_symbol
_atom_type_description
_atom_type_scat_dispersion_real
_atom_type_scat_dispersion_imag
_atom_type_scat_source
C C 0.0033 0.0016 'International Tables Vol C Tables 4.2.6.8 and 6.1.1.4'
H H 0.0000 0.0000 'International Tables Vol C Tables 4.2.6.8 and 6.1.1.4'
O O 0.0106 0.0060 'International Tables Vol C Tables 4.2.6.8 and 6.1.1.4'

loop_
_geom_angle_atom_site_label_1
_geom_angle_atom_site_label_2
_geom_angle_atom_site_label_3
_geom_angle
_geom_angle_publ_flag
C1 O1 C29 117.2(5) y
C4 O3 H3 109.5 ?
C11 O4 C9 117.2(5) ?
C14 O6 H6 109.5 ?
C21 O7 C19 118.5(5) ?
C24 O9 H9 109.5 ?
O2 C1 O1 124.4(7) y
O2 C1 C2 122.7(7) y
O1 C1 C2 112.8(6) y
C1 C2 C4 108.8(5) y
C1 C2 C3 111.0(5) y
C4 C2 C3 111.7(5) y
C1 C2 H2A 108.4 ?
C4 C2 H2A 108.4 ?
C3 C2 H2A 108.4 ?
C2 C3 H3A 109.5 ?
C2 C3 H3B 109.5 ?
H3A C3 H3B 109.5 ?
C2 C3 H3C 109.5 ?
H3A C3 H3C 109.5 ?
H3B C3 H3C 109.5 ?
O3 C4 C2 106.1(5) y
O3 C4 C5 109.8(5) y
C2 C4 C5 115.4(5) y
O3 C4 H4A 108.4 ?
C2 C4 H4A 108.4 ?
C5 C4 H4A 108.4 ?
C6 C5 C7 109.3(6) y
C6 C5 C4 113.4(5) y
C7 C5 C4 110.1(5) y
C6 C5 H5A 108.0 ?
C7 C5 H5A 108.0 ?
C4 C5 H5A 108.0 ?
C5 C6 H6A 109.5 ?
C5 C6 H6B 109.5 ?
H6A C6 H6B 109.5 ?
C5 C6 H6C 109.5 ?
H6A C6 H6C 109.5 ?
H6B C6 H6C 109.5 ?
C8 C7 C5 116.6(5) y
C8 C7 H7A 108.1 ?
C5 C7 H7A 108.1 ?
C8 C7 H7B 108.1 ?
C5 C7 H7B 108.1 ?
H7A C7 H7B 107.3 ?
C7 C8 C9 113.3(5) y
C7 C8 H8A 108.9 ?
C9 C8 H8A 108.9 ?
C7 C8 H8B 108.9 ?
C9 C8 H8B 108.9 ?
H8A C8 H8B 107.7 ?
O4 C9 C8 105.5(5) y
O4 C9 C10 109.4(5) y
C8 C9 C10 113.5(5) y
O4 C9 H9A 109.5 ?
C8 C9 H9A 109.5 ?
C10 C9 H9A 109.5 ?
C9 C10 H10A 109.5 ?
C9 C10 H10B 109.5 ?
H10A C10 H10B 109.5 ?
C9 C10 H10C 109.5 ?
H10A C10 H10C 109.5 ?
H10B C10 H10C 109.5 ?
O5 C11 O4 123.4(7) ?
O5 C11 C12 124.4(6) ?
O4 C11 C12 112.1(6) ?
C11 C12 C13 110.6(5) ?
C11 C12 C14 107.3(5) ?
C13 C12 C14 110.3(5) ?
C11 C12 H12A 109.5 ?
C13 C12 H12A 109.5 ?
C14 C12 H12A 109.5 ?
C12 C13 H13A 109.5 ?
C12 C13 H13B 109.5 ?
H13A C13 H13B 109.5 ?
C12 C13 H13C 109.5 ?
H13A C13 H13C 109.5 ?
H13B C13 H13C 109.5 ?
O6 C14 C15 111.0(5) ?
O6 C14 C12 107.2(5) ?
C15 C14 C12 118.8(5) ?
O6 C14 H14A 106.4 ?
C15 C14 H14A 106.4 ?
C12 C14 H14A 106.4 ?
C17 C15 C14 111.7(5) ?
C17 C15 C16 112.1(5) ?
C14 C15 C16 112.7(5) ?
C17 C15 H15A 106.6 ?
C14 C15 H15A 106.6 ?
C16 C15 H15A 106.6 ?
C15 C16 H16A 109.5 ?
C15 C16 H16B 109.5 ?
H16A C16 H16B 109.5 ?
C15 C16 H16C 109.5 ?
H16A C16 H16C 109.5 ?
H16B C16 H16C 109.5 ?
C15 C17 C18 116.9(5) ?
C15 C17 H17A 108.1 ?
C18 C17 H17A 108.1 ?
C15 C17 H17B 108.1 ?
C18 C17 H17B 108.1 ?
H17A C17 H17B 107.3 ?
C19 C18 C17 114.3(5) ?
C19 C18 H18A 108.7 ?
C17 C18 H18A 108.7 ?
C19 C18 H18B 108.7 ?
C17 C18 H18B 108.7 ?
H18A C18 H18B 107.6 ?
O7 C19 C18 107.2(5) ?
O7 C19 C20 108.8(5) ?
C18 C19 C20 112.8(5) ?
O7 C19 H19 109.4 ?
C18 C19 H19 109.4 ?
C20 C19 H19 109.4 ?
C19 C20 H20A 109.5 ?
C19 C20 H20B 109.5 ?
H20A C20 H20B 109.5 ?
C19 C20 H20C 109.5 ?
H20A C20 H20C 109.5 ?
H20B C20 H20C 109.5 ?
O8 C21 O7 124.8(6) ?
O8 C21 C22 122.1(6) ?
O7 C21 C22 113.1(6) ?
C21 C22 C24 109.1(5) ?
C21 C22 C23 110.2(5) ?
C24 C22 C23 113.0(5) ?
C21 C22 H22A 108.1 ?
C24 C22 H22A 108.1 ?
C23 C22 H22A 108.1 ?
C22 C23 H23A 109.5 ?
C22 C23 H23B 109.5 ?
H23A C23 H23B 109.5 ?
C22 C23 H23C 109.5 ?
H23A C23 H23C 109.5 ?
H23B C23 H23C 109.5 ?
O9 C24 C22 105.3(4) ?
O9 C24 C25 111.0(5) ?
C22 C24 C25 116.7(5) ?
O9 C24 H24A 107.8 ?
C22 C24 H24A 107.8 ?
C25 C24 H24A 107.8 ?
C24 C25 C26 111.7(5) ?
C24 C25 C27 109.9(5) ?
C26 C25 C27 110.8(5) ?
C24 C25 H25A 108.1 ?
C26 C25 H25A 108.1 ?
C27 C25 H25A 108.1 ?
C25 C26 H26A 109.5 ?
C25 C26 H26B 109.5 ?
H26A C26 H26B 109.5 ?
C25 C26 H26C 109.5 ?
H26A C26 H26C 109.5 ?
H26B C26 H26C 109.5 ?
C28 C27 C25 115.8(5) ?
C28 C27 H27A 108.3 ?
C25 C27 H27A 108.3 ?
C28 C27 H27B 108.3 ?
C25 C27 H27B 108.3 ?
H27A C27 H27B 107.4 ?
C29 C28 C27 111.8(5) ?
C29 C28 H28A 109.3 ?
C27 C28 H28A 109.3 ?
C29 C28 H28B 109.3 ?
C27 C28 H28B 109.3 ?
H28A C28 H28B 107.9 ?
O1 C29 C28 107.4(5) ?
O1 C29 C30 107.0(5) ?
C28 C29 C30 112.0(5) ?
O1 C29 H29 110.1 ?
C28 C29 H29 110.1 ?
C30 C29 H29 110.1 ?
C29 C30 H30A 109.5 ?
C29 C30 H30B 109.5 ?
H30A C30 H30B 109.5 ?
C29 C30 H30C 109.5 ?
H30A C30 H30C 109.5 ?
H30B C30 H30C 109.5 ?
O100 C100 H10D 109.5 ?
O100 C100 H10E 109.5 ?
H10D C100 H10E 109.5 ?
O100 C100 H10F 109.5 ?
H10D C100 H10F 109.5 ?
H10E C100 H10F 109.5 ?
C100 O100 H100 109.5 ?
O200 C200 H20D 109.5 ?
O200 C200 H20E 109.5 ?
H20D C200 H20E 109.5 ?
O200 C200 H20F 109.5 ?
H20D C200 H20F 109.5 ?
H20E C200 H20F 109.5 ?
C200 O200 H200 109.5 ?

loop_
_geom_bond_atom_site_label_1
_geom_bond_atom_site_label_2
_geom_bond_site_symmetry_2
_geom_bond_distance
_geom_bond_publ_flag
O1 C1 . 1.330(7) y
O1 C29 . 1.455(6) y
O2 C1 . 1.203(7) y
O3 C4 . 1.464(5) y
O3 H3 . 0.8400 ?
O4 C11 . 1.336(6) ?
O4 C9 . 1.467(6) ?
O5 C11 . 1.205(7) ?
O6 C14 . 1.462(6) ?
O6 H6 . 0.8400 ?
O7 C21 . 1.303(6) ?
O7 C19 . 1.456(5) ?
O8 C21 . 1.230(6) ?
O9 C24 . 1.446(5) ?
O9 H9 . 0.8400 ?
C1 C2 . 1.502(8) y
C2 C4 . 1.527(6) y
C2 C3 . 1.528(6) y
C2 H2A . 1.0000 ?
C3 H3A . 0.9800 ?
C3 H3B . 0.9800 ?
C3 H3C . 0.9800 ?
C4 C5 . 1.526(7) y
C4 H4A . 1.0000 ?
C5 C6 . 1.508(7) y
C5 C7 . 1.516(7) y
C5 H5A . 1.0000 ?
C6 H6A . 0.9800 ?
C6 H6B . 0.9800 ?
C6 H6C . 0.9800 ?
C7 C8 . 1.503(6) y
C7 H7A . 0.9900 ?
C7 H7B . 0.9900 ?
C8 C9 . 1.504(7) y
C8 H8A . 0.9900 ?
C8 H8B . 0.9900 ?
C9 C10 . 1.523(6) y
C9 H9A . 1.0000 ?
C10 H10A . 0.9800 ?
C10 H10B . 0.9800 ?
C10 H10C . 0.9800 ?
C11 C12 . 1.500(8) ?
C12 C13 . 1.519(6) ?
C12 C14 . 1.525(7) ?
C12 H12A . 1.0000 ?
C13 H13A . 0.9800 ?
C13 H13B . 0.9800 ?
C13 H13C . 0.9800 ?
C14 C15 . 1.512(7) ?
C14 H14A . 1.0000 ?
C15 C17 . 1.497(7) ?
C15 C16 . 1.542(6) ?
C15 H15A . 1.0000 ?
C16 H16A . 0.9800 ?
C16 H16B . 0.9800 ?
C16 H16C . 0.9800 ?
C17 C18 . 1.526(6) ?
C17 H17A . 0.9900 ?
C17 H17B . 0.9900 ?
C18 C19 . 1.496(7) ?
C18 H18A . 0.9900 ?
C18 H18B . 0.9900 ?
C19 C20 . 1.504(6) ?
C19 H19 . 1.0000 ?
C20 H20A . 0.9800 ?
C20 H20B . 0.9800 ?
C20 H20C . 0.9800 ?
C21 C22 . 1.508(7) ?
C22 C24 . 1.525(6) ?
C22 C23 . 1.530(6) ?
C22 H22A . 1.0000 ?
C23 H23A . 0.9800 ?
C23 H23B . 0.9800 ?
C23 H23C . 0.9800 ?
C24 C25 . 1.528(6) ?
C24 H24A . 1.0000 ?
C25 C26 . 1.536(7) ?
C25 C27 . 1.540(7) ?
C25 H25A . 1.0000 ?
C26 H26A . 0.9800 ?
C26 H26B . 0.9800 ?
C26 H26C . 0.9800 ?
C27 C28 . 1.540(5) ?
C27 H27A . 0.9900 ?
C27 H27B . 0.9900 ?
C28 C29 . 1.490(6) ?
C28 H28A . 0.9900 ?
C28 H28B . 0.9900 ?
C29 C30 . 1.518(6) ?
C29 H29 . 1.0000 ?
C30 H30A . 0.9800 ?
C30 H30B . 0.9800 ?
C30 H30C . 0.9800 ?
C100 O100 . 1.389(5) ?
C100 H10D . 0.9800 ?
C100 H10E . 0.9800 ?
C100 H10F . 0.9800 ?
O100 H100 . 0.8400 ?
C200 O200 . 1.382(6) ?
C200 H20D . 0.9800 ?
C200 H20E . 0.9800 ?
C200 H20F . 0.9800 ?
O200 H200 . 0.8400 ?

loop_
_geom_torsion_atom_site_label_1
_geom_torsion_atom_site_label_2
_geom_torsion_atom_site_label_3
_geom_torsion_atom_site_label_4
_geom_torsion
C29 O1 C1 O2 3.6(10)
C29 O1 C1 C2 -178.6(5)
O2 C1 C2 C4 -62.3(9)
O1 C1 C2 C4 119.9(6)
O2 C1 C2 C3 61.0(9)
O1 C1 C2 C3 -116.9(6)
C1 C2 C4 O3 -60.7(6)
C3 C2 C4 O3 176.5(5)
C1 C2 C4 C5 177.4(5)
C3 C2 C4 C5 54.6(7)
O3 C4 C5 C6 -64.8(7)
C2 C4 C5 C6 55.1(7)
O3 C4 C5 C7 58.0(7)
C2 C4 C5 C7 177.9(5)
C6 C5 C7 C8 -74.5(7)
C4 C5 C7 C8 160.4(5)
C5 C7 C8 C9 175.0(6)
C11 O4 C9 C8 149.7(5)
C11 O4 C9 C10 -88.0(6)
C7 C8 C9 O4 -66.5(7)
C7 C8 C9 C10 173.8(5)
C9 O4 C11 O5 10.5(9)
C9 O4 C11 C12 -169.0(5)
O5 C11 C12 C13 50.9(9)
O4 C11 C12 C13 -129.6(5)
O5 C11 C12 C14 -69.5(8)
O4 C11 C12 C14 110.1(5)
C11 C12 C14 O6 -54.2(6)
C13 C12 C14 O6 -174.7(5)
C11 C12 C14 C15 179.0(5)
C13 C12 C14 C15 58.5(7)
O6 C14 C15 C17 53.8(6)
C12 C14 C15 C17 178.7(5)
O6 C14 C15 C16 -73.5(6)
C12 C14 C15 C16 51.4(7)
C14 C15 C17 C18 156.6(5)
C16 C15 C17 C18 -75.7(6)
C15 C17 C18 C19 175.5(5)
C21 O7 C19 C18 118.5(6)
C21 O7 C19 C20 -119.3(6)
C17 C18 C19 O7 -64.8(6)
C17 C18 C19 C20 175.6(5)
C19 O7 C21 O8 3.3(9)
C19 O7 C21 C22 -178.4(5)
O8 C21 C22 C24 -44.5(8)
O7 C21 C22 C24 137.2(5)
O8 C21 C22 C23 80.1(7)
O7 C21 C22 C23 -98.2(6)
C21 C22 C24 O9 -54.6(6)
C23 C22 C24 O9 -177.6(5)
C21 C22 C24 C25 -178.2(5)
C23 C22 C24 C25 58.8(7)
O9 C24 C25 C26 -65.7(6)
C22 C24 C25 C26 54.9(7)
O9 C24 C25 C27 57.7(7)
C22 C24 C25 C27 178.3(5)
C24 C25 C27 C28 169.3(5)
C26 C25 C27 C28 -66.8(7)
C25 C27 C28 C29 173.1(5)
C1 O1 C29 C28 130.3(5)
C1 O1 C29 C30 -109.3(6)
C27 C28 C29 O1 -61.0(6)
C27 C28 C29 C30 -178.2(5)

loop_
_cod_related_entry_id
_cod_related_entry_database
_cod_related_entry_code
1 ChemSpider 30654685
